data_4321279
loop_
_publ_author_name
'Beth R. Cameron'
'Gary J. Bridger'
'Kevin P. Maresca'
'Jon Zubieta'

_publ_section_title
;
 Synthesis of Bis-Thiolato-Bridged Ru(III) Dimers. The Crystal Structure
 of [Ru(H2edta)(\m-SC6H5)]2
;
_journal_name_full 'Inorganic Chemistry'
_journal_page_first 3928
_journal_page_last 3930
_journal_paper_doi 10.1021/ic990787y
_journal_volume 39
_journal_year 2000
_chemical_formula_sum 'C32 H46 N4 O20 Ru2 S2'
_chemical_formula_weight 1072.99
_chemical_name_systematic
; 
 ? 
;
_space_group_IT_number 92
_symmetry_cell_setting tetragonal
_symmetry_space_group_name_Hall 'P 4abw 2nw'
_symmetry_space_group_name_H-M 'P 41 21 2'
_atom_sites_solution_hydrogens geom
_atom_sites_solution_primary direct
_atom_sites_solution_secondary difmap
_audit_creation_method SHELXL-97
_cell_angle_alpha 90.00
_cell_angle_beta 90.00
_cell_angle_gamma 90.00
_cell_formula_units_Z 4
_cell_length_a 10.43960(10)
_cell_length_b 10.43960(10)
_cell_length_c 36.2157(7)
_cell_measurement_temperature 293(2)
_cell_volume 3946.98(9)
_computing_structure_refinement 'SHELXL-97 (Sheldrick, 1997)'
_computing_structure_solution 'SHELXS-97 (Sheldrick, 1990)'
_diffrn_ambient_temperature 295(2)
_diffrn_measured_fraction_theta_full 0.989
_diffrn_measured_fraction_theta_max 0.989
_diffrn_radiation_monochromator graphite
_diffrn_radiation_source 'fine-focus sealed tube'
_diffrn_radiation_type MoK\a
_diffrn_radiation_wavelength 0.71073
_diffrn_reflns_av_R_equivalents 0.0614
_diffrn_reflns_av_sigmaI/netI 0.0406
_diffrn_reflns_limit_h_max 12
_diffrn_reflns_limit_h_min -13
_diffrn_reflns_limit_k_max 13
_diffrn_reflns_limit_k_min -10
_diffrn_reflns_limit_l_max 48
_diffrn_reflns_limit_l_min -47
_diffrn_reflns_number 25320
_diffrn_reflns_theta_full 28.24
_diffrn_reflns_theta_max 28.24
_diffrn_reflns_theta_min 2.03
_exptl_absorpt_coefficient_mu 0.960
_exptl_absorpt_correction_T_max 0.84
_exptl_absorpt_correction_T_min 0.75
_exptl_absorpt_correction_type SADABS
_exptl_crystal_colour Green
_exptl_crystal_density_diffrn 1.806
_exptl_crystal_density_meas 1.80(4)
_exptl_crystal_density_method flotation
_exptl_crystal_description Block
_exptl_crystal_F_000 2184
_exptl_crystal_size_max 0.14
_exptl_crystal_size_mid 0.12
_exptl_crystal_size_min 0.11
_refine_diff_density_max 0.527
_refine_diff_density_min -0.737
_refine_diff_density_rms 0.096
_refine_ls_abs_structure_details 'Flack H D (1983), Acta Cryst. A39, 876-881'
_refine_ls_abs_structure_Flack 0.01(6)
_refine_ls_extinction_method none
_refine_ls_goodness_of_fit_ref 1.395
_refine_ls_hydrogen_treatment mixed
_refine_ls_matrix_type full
_refine_ls_number_parameters 300
_refine_ls_number_reflns 4779
_refine_ls_number_restraints 0
_refine_ls_restrained_S_all 1.395
_refine_ls_R_factor_all 0.0714
_refine_ls_R_factor_gt 0.0635
_refine_ls_shift/su_max 0.001
_refine_ls_shift/su_mean 0.000
_refine_ls_structure_factor_coef Fsqd
_refine_ls_weighting_details 'calc w=1/[\s^2^(Fo^2^)+(0.0000P)^2^+9.6823P] where P=(Fo^2^+2Fc^2^)/3'
_refine_ls_weighting_scheme calc
_refine_ls_wR_factor_gt 0.0976
_refine_ls_wR_factor_ref 0.0998
_reflns_number_gt 4451
_reflns_number_total 4779
_reflns_threshold_expression >2sigma(I)
_cod_data_source_file ic990787y.cif
_cod_data_source_block CompoundII(AMD1226)
_cod_depositor_comments
;
The following automatic conversions were performed:

'_symmetry_cell_setting' value 'Tetragonal' changed to 'tetragonal'
according to the built-in table from CIF Core dictionary named
'cif_core.dic' version 2.4.1 from 2010-06-29.

Automatic conversion script
Id: cif_fix_values 1646 2011-03-28 12:23:43Z adriana 
;
_cod_database_code 4321279

loop_
_symmetry_equiv_pos_as_xyz
'x, y, z'
'-x, -y, z+1/2'
'-y+1/2, x+1/2, z+1/4'
'y+1/2, -x+1/2, z+3/4'
'-x+1/2, y+1/2, -z+1/4'
'x+1/2, -y+1/2, -z+3/4'
'y, x, -z'
'-y, -x, -z+1/2'

loop_
_atom_site_label
_atom_site_type_symbol
_atom_site_fract_x
_atom_site_fract_y
_atom_site_fract_z
_atom_site_U_iso_or_equiv
_atom_site_adp_type
_atom_site_occupancy
_atom_site_symmetry_multiplicity
_atom_site_calc_flag
_atom_site_refinement_flags
_atom_site_disorder_assembly
_atom_site_disorder_group
Ru1 Ru 0.02901(5) 0.84381(5) 0.011838(12) 0.02947(11) Uani 1 1 d . . .
S1 S -0.10361(14) 0.97307(16) 0.04739(4) 0.0328(3) Uani 1 1 d . . .
O1 O -0.0834(4) 0.6821(4) 0.01562(11) 0.0334(10) Uani 1 1 d . . .
O2 O -0.1113(4) 0.4817(4) -0.00499(12) 0.0423(11) Uani 1 1 d . . .
O3 O 0.3385(6) 0.5530(6) -0.06088(19) 0.087(2) Uani 1 1 d . . .
O4 O 0.4787(5) 0.6810(5) -0.03470(15) 0.0557(13) Uani 1 1 d . . .
H4A H 0.488(7) 0.750(8) -0.022(2) 0.06(3) Uiso 1 1 d . . .
O5 O 0.2346(19) 0.8045(15) 0.1392(5) 0.056(5) Uani 0.50 1 d P . .
O6 O 0.0908(5) 0.6388(5) 0.14762(12) 0.0477(12) Uani 1 1 d . . .
O7 O 0.2907(4) 1.1151(4) 0.04085(12) 0.0441(11) Uani 1 1 d . . .
O8 O 0.1657(4) 0.9878(3) 0.00872(9) 0.0352(9) Uani 1 1 d . . .
O9 O 0.3545(6) 1.0975(7) -0.05211(15) 0.0685(16) Uani 1 1 d . . .
H9C H 0.338(12) 1.206(12) -0.043(3) 0.15(5) Uiso 1 1 d . . .
H9D H 0.317(9) 1.071(9) -0.026(2) 0.10(3) Uiso 1 1 d . . .
O10 O 0.4908(11) 0.3751(13) -0.0885(3) 0.079(3) Uani 1 1 d . . .
H10A H 0.389(12) 0.312(11) -0.088(3) 0.04(4) Uiso 1 1 d . . .
H10B H 0.446(14) 0.432(14) -0.069(4) 0.05(4) Uiso 1 1 d . . .
N1 N 0.1590(5) 0.6952(5) -0.00828(14) 0.0413(12) Uani 1 1 d . . .
N2 N 0.1417(5) 0.8132(5) 0.06233(13) 0.0417(14) Uani 1 1 d . . .
C1 C -0.0476(6) 0.5837(6) -0.00280(17) 0.0374(15) Uani 1 1 d . . .
C2 C 0.0773(6) 0.5909(6) -0.02499(18) 0.0386(15) Uani 1 1 d . . .
H2A H 0.1219 0.5095 -0.0239 0.046 Uiso 1 1 calc R . .
H2B H 0.0590 0.6103 -0.0506 0.046 Uiso 1 1 calc R . .
C3 C 0.2559(6) 0.7469(7) -0.03517(18) 0.0414(16) Uani 1 1 d . . .
H3A H 0.2947 0.8232 -0.0247 0.050 Uiso 1 1 calc R . .
H3B H 0.2121 0.7717 -0.0577 0.050 Uiso 1 1 calc R . .
C4 C 0.3615(7) 0.6510(7) -0.0447(2) 0.0507(18) Uani 1 1 d . . .
C5 C 0.2210(6) 0.6357(7) 0.02584(18) 0.0493(18) Uani 1 1 d . . .
H5A H 0.1603 0.5800 0.0382 0.059 Uiso 1 1 calc R . .
H5B H 0.2947 0.5849 0.0186 0.059 Uiso 1 1 calc R . .
C6 C 0.2611(7) 0.7394(7) 0.0509(2) 0.0489(19) Uani 1 1 d . . .
H6A H 0.3208 0.7960 0.0384 0.059 Uiso 1 1 calc R . .
H6B H 0.3032 0.7040 0.0725 0.059 Uiso 1 1 calc R . .
C7 C 0.0710(7) 0.7464(8) 0.09207(17) 0.0497(19) Uani 1 1 d . . .
H7A H 0.0403 0.6653 0.0825 0.060 Uiso 1 1 calc R . .
H7B H -0.0034 0.7974 0.0985 0.060 Uiso 1 1 calc R . .
C8 C 0.1480(7) 0.7198(8) 0.12772(17) 0.0480(16) Uani 1 1 d . . .
C9 C 0.1885(6) 0.9448(7) 0.07311(16) 0.0465(17) Uani 1 1 d . . .
H9A H 0.2649 0.9373 0.0882 0.056 Uiso 1 1 calc R . .
H9B H 0.1233 0.9882 0.0875 0.056 Uiso 1 1 calc R . .
C10 C 0.2181(6) 1.0216(6) 0.03872(16) 0.0373(14) Uani 1 1 d . . .
C11 C -0.2249(6) 0.8928(6) 0.07433(15) 0.0367(14) Uani 1 1 d . . .
C12 C -0.2939(6) 0.7854(6) 0.06257(17) 0.0376(15) Uani 1 1 d . . .
H12A H -0.2758 0.7461 0.0401 0.045 Uiso 1 1 calc R . .
C13 C -0.3910(6) 0.7389(7) 0.08568(19) 0.0453(17) Uani 1 1 d . . .
H13A H -0.4374 0.6668 0.0787 0.054 Uiso 1 1 calc R . .
C14 C -0.4186(7) 0.7987(7) 0.1186(2) 0.053(2) Uani 1 1 d . . .
H14A H -0.4842 0.7674 0.1334 0.063 Uiso 1 1 calc R . .
C15 C -0.3493(8) 0.9053(8) 0.12991(19) 0.055(2) Uani 1 1 d . . .
H15A H -0.3690 0.9451 0.1522 0.066 Uiso 1 1 calc R . .
C16 C -0.2511(7) 0.9526(7) 0.10817(15) 0.0436(16) Uani 1 1 d . . .
H16A H -0.2032 1.0228 0.1159 0.052 Uiso 1 1 calc R . .

loop_
_atom_site_aniso_label
_atom_site_aniso_U_11
_atom_site_aniso_U_22
_atom_site_aniso_U_33
_atom_site_aniso_U_23
_atom_site_aniso_U_13
_atom_site_aniso_U_12
Ru1 0.0289(2) 0.0341(3) 0.02538(18) 0.0038(2) -0.0029(2) -0.0145(2)
S1 0.0378(8) 0.0347(7) 0.0259(6) 0.0012(6) -0.0021(6) -0.0128(7)
O1 0.033(2) 0.034(2) 0.034(2) 0.0031(18) -0.0024(18) -0.0120(18)
O2 0.040(2) 0.038(2) 0.049(3) 0.006(2) 0.000(2) -0.014(2)
O3 0.060(4) 0.065(4) 0.138(5) -0.045(4) 0.013(4) -0.021(3)
O4 0.031(2) 0.047(3) 0.089(4) -0.013(3) 0.001(3) -0.010(2)
O5 0.061(10) 0.079(13) 0.028(7) -0.005(7) -0.013(6) -0.026(9)
O6 0.052(3) 0.048(3) 0.044(3) 0.015(2) -0.001(2) 0.005(2)
O7 0.042(3) 0.041(3) 0.049(3) -0.008(2) -0.001(2) -0.019(2)
O8 0.035(2) 0.037(2) 0.0330(18) -0.0015(17) 0.0025(18) -0.0151(18)
O9 0.056(3) 0.101(5) 0.049(3) 0.000(3) 0.009(3) 0.000(3)
O10 0.056(8) 0.091(10) 0.089(8) -0.022(7) 0.003(6) 0.021(6)
N1 0.026(2) 0.045(3) 0.053(3) 0.003(3) -0.002(3) -0.011(2)
N2 0.035(3) 0.058(4) 0.032(3) 0.005(2) -0.006(2) -0.017(3)
C1 0.031(3) 0.040(4) 0.041(3) 0.011(3) -0.009(3) -0.012(3)
C2 0.034(4) 0.037(4) 0.045(4) 0.002(3) -0.003(3) -0.011(3)
C3 0.026(3) 0.053(4) 0.045(4) 0.005(3) 0.000(3) -0.016(3)
C4 0.040(4) 0.043(4) 0.068(5) -0.008(4) 0.006(4) -0.014(4)
C5 0.035(4) 0.052(5) 0.061(4) 0.016(4) -0.006(3) -0.009(3)
C6 0.037(4) 0.054(5) 0.055(4) 0.013(4) -0.017(3) -0.012(3)
C7 0.040(4) 0.071(5) 0.038(4) 0.022(4) -0.006(3) -0.019(3)
C8 0.037(4) 0.070(5) 0.037(3) 0.013(3) 0.007(3) -0.001(4)
C9 0.038(4) 0.061(5) 0.040(3) 0.000(3) -0.007(3) -0.024(3)
C10 0.037(3) 0.040(3) 0.036(3) -0.005(3) 0.006(3) -0.013(3)
C11 0.042(4) 0.040(4) 0.028(3) 0.014(3) 0.002(3) -0.001(3)
C12 0.036(3) 0.037(3) 0.040(3) 0.011(3) 0.000(3) -0.002(3)
C13 0.037(4) 0.039(4) 0.060(4) 0.019(3) 0.009(3) 0.001(3)
C14 0.047(4) 0.062(5) 0.049(4) 0.024(4) 0.017(3) 0.004(4)
C15 0.063(5) 0.064(5) 0.038(4) 0.009(3) 0.009(4) 0.017(4)
C16 0.052(4) 0.051(4) 0.029(3) 0.006(3) -0.002(3) 0.001(3)

loop_
_atom_type_symbol
_atom_type_description
_atom_type_scat_dispersion_real
_atom_type_scat_dispersion_imag
_atom_type_scat_source
C C 0.0033 0.0016 'International Tables Vol C Tables 4.2.6.8 and 6.1.1.4'
H H 0.0000 0.0000 'International Tables Vol C Tables 4.2.6.8 and 6.1.1.4'
N N 0.0061 0.0033 'International Tables Vol C Tables 4.2.6.8 and 6.1.1.4'
O O 0.0106 0.0060 'International Tables Vol C Tables 4.2.6.8 and 6.1.1.4'
S S 0.1246 0.1234 'International Tables Vol C Tables 4.2.6.8 and 6.1.1.4'
Ru Ru -1.2594 0.8363 'International Tables Vol C Tables 4.2.6.8 and 6.1.1.4'

loop_
_geom_angle_atom_site_label_1
_geom_angle_atom_site_label_2
_geom_angle_atom_site_label_3
_geom_angle
_geom_angle_site_symmetry_1
_geom_angle_site_symmetry_3
_geom_angle_publ_flag
O1 Ru1 O8 171.27(16) . . ?
O1 Ru1 N1 78.13(17) . . ?
O8 Ru1 N1 93.95(17) . . ?
O1 Ru1 N2 97.50(18) . . ?
O8 Ru1 N2 77.43(17) . . ?
N1 Ru1 N2 80.9(2) . . ?
O1 Ru1 S1 96.51(12) . 7_465 ?
O8 Ru1 S1 87.18(11) . 7_465 ?
N1 Ru1 S1 90.93(14) . 7_465 ?
N2 Ru1 S1 161.94(15) . 7_465 ?
O1 Ru1 S1 95.72(13) . . ?
O8 Ru1 S1 91.11(11) . . ?
N1 Ru1 S1 165.24(14) . . ?
N2 Ru1 S1 86.70(16) . . ?
S1 Ru1 S1 103.18(5) 7_465 . ?
O1 Ru1 Ru1 100.86(12) . 7_465 ?
O8 Ru1 Ru1 87.66(11) . 7_465 ?
N1 Ru1 Ru1 142.93(14) . 7_465 ?
N2 Ru1 Ru1 135.09(15) . 7_465 ?
S1 Ru1 Ru1 52.11(4) 7_465 7_465 ?
S1 Ru1 Ru1 51.08(4) . 7_465 ?
C11 S1 Ru1 117.2(2) . 7_465 ?
C11 S1 Ru1 116.6(2) . . ?
Ru1 S1 Ru1 76.80(5) 7_465 . ?
C1 O1 Ru1 117.1(4) . . ?
C10 O8 Ru1 116.9(3) . . ?
C3 N1 C2 112.3(5) . . ?
C3 N1 C5 112.6(5) . . ?
C2 N1 C5 105.7(5) . . ?
C3 N1 Ru1 112.2(4) . . ?
C2 N1 Ru1 107.1(4) . . ?
C5 N1 Ru1 106.4(4) . . ?
C7 N2 C9 113.7(5) . . ?
C7 N2 C6 111.6(6) . . ?
C9 N2 C6 105.4(5) . . ?
C7 N2 Ru1 114.0(4) . . ?
C9 N2 Ru1 104.8(4) . . ?
C6 N2 Ru1 106.6(4) . . ?
O2 C1 O1 123.9(6) . . ?
O2 C1 C2 117.2(6) . . ?
O1 C1 C2 118.8(5) . . ?
N1 C2 C1 107.8(5) . . ?
N1 C3 C4 113.4(6) . . ?
O3 C4 O4 121.5(7) . . ?
O3 C4 C3 121.6(7) . . ?
O4 C4 C3 116.9(6) . . ?
C6 C5 N1 108.6(6) . . ?
C5 C6 N2 107.9(5) . . ?
N2 C7 C8 115.7(6) . . ?
O6 C8 O5 126.1(10) . . ?
O6 C8 C7 110.6(6) . . ?
O5 C8 C7 119.6(10) . . ?
N2 C9 C10 109.6(5) . . ?
O7 C10 O8 122.5(6) . . ?
O7 C10 C9 119.4(5) . . ?
O8 C10 C9 118.1(5) . . ?
C12 C11 C16 121.5(6) . . ?
C12 C11 S1 124.7(5) . . ?
C16 C11 S1 113.7(5) . . ?
C11 C12 C13 117.9(6) . . ?
C14 C13 C12 120.8(7) . . ?
C13 C14 C15 120.7(7) . . ?
C16 C15 C14 120.2(7) . . ?
C15 C16 C11 118.9(7) . . ?

loop_
_geom_bond_atom_site_label_1
_geom_bond_atom_site_label_2
_geom_bond_distance
_geom_bond_site_symmetry_2
_geom_bond_publ_flag
Ru1 O1 2.061(4) . ?
Ru1 O8 2.076(3) . ?
Ru1 N1 2.186(5) . ?
Ru1 N2 2.198(5) . ?
Ru1 S1 2.2900(14) 7_465 ?
Ru1 S1 2.3229(16) . ?
Ru1 Ru1 2.8656(10) 7_465 ?
S1 C11 1.805(6) . ?
S1 Ru1 2.2900(14) 7_465 ?
O1 C1 1.280(7) . ?
O2 C1 1.258(7) . ?
O3 C4 1.202(9) . ?
O4 C4 1.315(8) . ?
O5 C8 1.331(18) . ?
O6 C8 1.262(8) . ?
O7 C10 1.239(7) . ?
O8 C10 1.267(6) . ?
N1 C3 1.504(8) . ?
N1 C2 1.510(7) . ?
N1 C5 1.527(8) . ?
N2 C7 1.480(8) . ?
N2 C9 1.509(8) . ?
N2 C6 1.523(9) . ?
C1 C2 1.534(9) . ?
C3 C4 1.529(10) . ?
C5 C6 1.474(10) . ?
C7 C8 1.546(9) . ?
C9 C10 1.513(8) . ?
C11 C12 1.399(9) . ?
C11 C16 1.402(9) . ?
C12 C13 1.402(8) . ?
C13 C14 1.376(10) . ?
C14 C15 1.389(10) . ?
C15 C16 1.384(10) . ?
